data_8105231
loop_
_publ_author_name
'Li, Peizhe'
'Liu, Lei'
'Lou, Benyong'
'Zhan, Hongbing'

_publ_section_title
;
 Crystal structure of
 3,7-dimethyl-1-(5-oxohexyl)-3,7-dihydro-1H-purine-2,6-dione
 4-hydroxybenzoic acid, C20H24N4O6
;
_journal_issue 3
_journal_name_full 'Zeitschrift f\"ur Kristallographie - New Crystal Structures'
_journal_page_first 599
_journal_page_last 600
_journal_paper_doi 10.1515/ncrs-2019-0841
_journal_volume 235
_journal_year 2020
_chemical_formula_moiety 'C13 H18 N4 O3, C7 H6 O3 '
_chemical_formula_sum 'C20 H24 N4 O6'
_chemical_formula_weight 416.43
_space_group_crystal_system triclinic
_space_group_IT_number 2
_space_group_name_Hall '-P 1'
_space_group_name_H-M_alt 'P -1'
_atom_sites_solution_hydrogens mixed
_audit_creation_method SHELXL-2018/3
_cell_angle_alpha 64.328(6)
_cell_angle_beta 70.778(6)
_cell_angle_gamma 86.678(4)
_cell_formula_units_Z 2
_cell_length_a 8.2441(5)
_cell_length_b 11.6409(6)
_cell_length_c 12.0107(9)
_cell_measurement_reflns_used 3126
_cell_measurement_temperature 100(10)
_cell_measurement_theta_max 29.2150
_cell_measurement_theta_min 2.6300
_cell_volume 976.09(13)
_computing_cell_refinement 'CrysAlisPro 1.171.38.43f (Rigaku OD, 2015)'
_computing_data_collection 'CrysAlisPro 1.171.38.43f (Rigaku OD, 2015)'
_computing_data_reduction 'CrysAlisPro 1.171.38.43f (Rigaku OD, 2015)'
_computing_structure_refinement 'SHELXL (Sheldrick, 2015)'
_computing_structure_solution 'SHELXS (Sheldrick, 2008)'
_diffrn_ambient_temperature 100(10)
_diffrn_detector_area_resol_mean 5.2684
_diffrn_measured_fraction_theta_full 1.000
_diffrn_measured_fraction_theta_max 0.837
_diffrn_measurement_device_type 'SuperNova, Dual, Cu at zero, AtlasS2'
_diffrn_measurement_method '\w scans'
_diffrn_radiation_type MoK\a
_diffrn_radiation_wavelength 0.71073
_diffrn_reflns_av_R_equivalents 0.0263
_diffrn_reflns_av_unetI/netI 0.0556
_diffrn_reflns_Laue_measured_fraction_full 1.000
_diffrn_reflns_Laue_measured_fraction_max 0.837
_diffrn_reflns_limit_h_max 11
_diffrn_reflns_limit_h_min -10
_diffrn_reflns_limit_k_max 13
_diffrn_reflns_limit_k_min -14
_diffrn_reflns_limit_l_max 14
_diffrn_reflns_limit_l_min -16
_diffrn_reflns_number 8047
_diffrn_reflns_point_group_measured_fraction_full 1.000
_diffrn_reflns_point_group_measured_fraction_max 0.837
_diffrn_reflns_theta_full 25.242
_diffrn_reflns_theta_max 29.446
_diffrn_reflns_theta_min 1.951
_exptl_absorpt_coefficient_mu 0.106
_exptl_absorpt_correction_T_max 1.0000
_exptl_absorpt_correction_T_min 0.90440
_exptl_absorpt_correction_type multi-scan
_exptl_absorpt_process_details
;
CrysAlisPro 1.171.38.43f (Rigaku Oxford Diffraction, 2015)
Empirical absorption correction using spherical harmonics,
 implemented in SCALE3 ABSPACK scaling algorithm.
;
_exptl_crystal_colour colorless
_exptl_crystal_density_diffrn 1.417
_exptl_crystal_description block
_exptl_crystal_F_000 440
_exptl_crystal_size_max 0.14
_exptl_crystal_size_mid 0.13
_exptl_crystal_size_min 0.12
_refine_diff_density_max 0.518
_refine_diff_density_min -0.316
_refine_diff_density_rms 0.066
_refine_ls_extinction_coef .
_refine_ls_extinction_method none
_refine_ls_goodness_of_fit_ref 1.077
_refine_ls_hydrogen_treatment mixed
_refine_ls_matrix_type full
_refine_ls_number_parameters 282
_refine_ls_number_reflns 4538
_refine_ls_number_restraints 0
_refine_ls_restrained_S_all 1.077
_refine_ls_R_factor_all 0.0854
_refine_ls_R_factor_gt 0.0671
_refine_ls_shift/su_max 0.000
_refine_ls_shift/su_mean 0.000
_refine_ls_structure_factor_coef Fsqd
_refine_ls_weighting_details 'w=1/[\s^2^(Fo^2^)+(0.0591P)^2^+1.1819P] where P=(Fo^2^+2Fc^2^)/3'
_refine_ls_weighting_scheme calc
_refine_ls_wR_factor_gt 0.1587
_refine_ls_wR_factor_ref 0.1702
_reflns_Friedel_coverage 0.000
_reflns_Friedel_fraction_full .
_reflns_Friedel_fraction_max .
_reflns_number_gt 3586
_reflns_number_total 4538
_reflns_threshold_expression 'I > 2\s(I)'
_cod_data_source_file suppl_ncrs-2019-0841_suppl.cif
_cod_data_source_block lou
_cod_original_cell_volume 976.09(12)
_cod_database_code 8105231
_shelx_shelxl_version_number 2018/3
_shelx_space_group_comment
;
The symmetry employed for this shelxl refinement is uniquely defined
by the following loop, which should always be used as a source of
symmetry information in preference to the above space-group names.
They are only intended as comments.
;

loop_
_space_group_symop_operation_xyz
'x, y, z'
'-x, -y, -z'

loop_
_atom_site_label
_atom_site_type_symbol
_atom_site_fract_x
_atom_site_fract_y
_atom_site_fract_z
_atom_site_U_iso_or_equiv
_atom_site_adp_type
_atom_site_occupancy
_atom_site_site_symmetry_order
_atom_site_calc_flag
_atom_site_refinement_flags_posn
_atom_site_refinement_flags_adp
_atom_site_refinement_flags_occupancy
_atom_site_disorder_assembly
_atom_site_disorder_group
O1 O 1.1373(3) 1.4219(2) -0.58966(19) 0.0361(5) Uani 1 1 d . . . . .
O2 O 0.6617(2) 0.86534(18) -0.45472(17) 0.0262(4) Uani 1 1 d . . . . .
O3 O 0.6666(2) 0.89051(17) -0.08677(17) 0.0210(4) Uani 1 1 d . . . . .
O4 O 0.6466(2) 0.88597(17) 0.14372(18) 0.0225(4) Uani 1 1 d . . . . .
O5 O 1.0450(2) 1.31397(18) 0.17545(19) 0.0277(4) Uani 1 1 d . . . . .
O6 O 1.1294(2) 1.38124(18) -0.04199(18) 0.0247(4) Uani 1 1 d . . . . .
N1 N 0.6662(2) 0.87322(19) -0.26895(19) 0.0170(4) Uani 1 1 d . . . . .
N2 N 0.4885(3) 0.7130(2) -0.2588(2) 0.0195(5) Uani 1 1 d . . . . .
N3 N 0.3165(2) 0.56413(19) -0.0393(2) 0.0179(4) Uani 1 1 d . . . . .
N4 N 0.4017(2) 0.64925(19) 0.06879(19) 0.0174(4) Uani 1 1 d . . . . .
C1 C 1.2065(4) 1.3783(3) -0.3995(3) 0.0323(7) Uani 1 1 d . . . . .
H1A H 1.308141 1.439458 -0.461065 0.048 Uiso 1 1 calc R U . . .
H1B H 1.243194 1.298254 -0.344670 0.048 Uiso 1 1 calc R U . . .
H1C H 1.130102 1.414469 -0.343534 0.048 Uiso 1 1 calc R U . . .
C2 C 1.1115(3) 1.3520(2) -0.4749(3) 0.0234(6) Uani 1 1 d . . . . .
C3 C 0.9812(3) 1.2359(2) -0.3988(2) 0.0225(5) Uani 1 1 d . . . . .
H3A H 0.904541 1.239100 -0.317352 0.027 Uiso 1 1 calc R U . . .
H3B H 1.043225 1.158389 -0.372915 0.027 Uiso 1 1 calc R U . . .
C4 C 0.8704(3) 1.2229(2) -0.4726(3) 0.0241(6) Uani 1 1 d . . . . .
H4A H 0.945919 1.212248 -0.550138 0.029 Uiso 1 1 calc R U . . .
H4B H 0.815541 1.303161 -0.504745 0.029 Uiso 1 1 calc R U . . .
C5 C 0.7295(3) 1.1106(2) -0.3903(2) 0.0218(5) Uani 1 1 d . . . . .
H5A H 0.657092 1.118669 -0.310419 0.026 Uiso 1 1 calc R U . . .
H5B H 0.654618 1.114734 -0.441360 0.026 Uiso 1 1 calc R U . . .
C6 C 0.8018(3) 0.9815(2) -0.3501(2) 0.0200(5) Uani 1 1 d . . . . .
H6A H 0.872604 0.972813 -0.429972 0.024 Uiso 1 1 calc R U . . .
H6B H 0.878239 0.977906 -0.300299 0.024 Uiso 1 1 calc R U . . .
C7 C 0.6101(3) 0.8323(2) -0.1333(2) 0.0164(5) Uani 1 1 d . . . . .
C8 C 0.6080(3) 0.8201(2) -0.3352(2) 0.0189(5) Uani 1 1 d . . . . .
C9 C 0.4130(4) 0.6566(3) -0.3208(3) 0.0257(6) Uani 1 1 d . . . . .
H9A H 0.438476 0.567172 -0.294625 0.038 Uiso 1 1 calc R U . . .
H9B H 0.462409 0.704772 -0.416428 0.038 Uiso 1 1 calc R U . . .
H9C H 0.287679 0.660014 -0.292720 0.038 Uiso 1 1 calc R U . . .
C10 C 0.4318(3) 0.6666(2) -0.1250(2) 0.0171(5) Uani 1 1 d . . . . .
C11 C 0.4890(3) 0.7223(2) -0.0638(2) 0.0163(5) Uani 1 1 d . . . . .
C12 C 0.4164(3) 0.6694(2) 0.1767(2) 0.0216(5) Uani 1 1 d . . . . .
H12A H 0.339001 0.604583 0.260097 0.032 Uiso 1 1 calc R U . . .
H12B H 0.384479 0.754923 0.166495 0.032 Uiso 1 1 calc R U . . .
H12C H 0.535715 0.662320 0.176097 0.032 Uiso 1 1 calc R U . . .
C13 C 0.3019(3) 0.5569(2) 0.0776(2) 0.0191(5) Uani 1 1 d . . . . .
H13 H 0.228429 0.492999 0.158459 0.023 Uiso 1 1 calc R U . . .
C14 C 0.7384(3) 0.9901(2) 0.1235(2) 0.0170(5) Uani 1 1 d . . . . .
C15 C 0.7373(3) 1.0035(2) 0.2335(2) 0.0182(5) Uani 1 1 d . . . . .
H15 H 0.670130 0.942674 0.318918 0.022 Uiso 1 1 calc R U . . .
C16 C 0.8342(3) 1.1055(2) 0.2178(2) 0.0182(5) Uani 1 1 d . . . . .
H16 H 0.833832 1.114261 0.292938 0.022 Uiso 1 1 calc R U . . .
C17 C 0.8342(3) 1.0812(2) -0.0021(2) 0.0185(5) Uani 1 1 d . . . . .
H17 H 0.833066 1.073480 -0.077392 0.022 Uiso 1 1 calc R U . . .
C18 C 0.9304(3) 1.1825(2) -0.0159(2) 0.0188(5) Uani 1 1 d . . . . .
H18 H 0.996326 1.244164 -0.101266 0.023 Uiso 1 1 calc R U . . .
C19 C 0.9326(3) 1.1959(2) 0.0931(2) 0.0176(5) Uani 1 1 d . . . . .
C20 C 1.0394(3) 1.3018(2) 0.0802(2) 0.0200(5) Uani 1 1 d . . . . .
H4 H 0.651(5) 0.885(4) 0.065(4) 0.064(12) Uiso 1 1 d . . . . .
H6 H 1.191(4) 1.445(3) -0.042(3) 0.044(10) Uiso 1 1 d . . . . .

loop_
_atom_site_aniso_label
_atom_site_aniso_U_11
_atom_site_aniso_U_22
_atom_site_aniso_U_33
_atom_site_aniso_U_23
_atom_site_aniso_U_13
_atom_site_aniso_U_12
O1 0.0412(12) 0.0306(11) 0.0190(10) 0.0013(9) -0.0028(9) -0.0135(9)
O2 0.0306(10) 0.0260(10) 0.0115(9) -0.0042(7) 0.0005(8) 0.0002(8)
O3 0.0197(8) 0.0212(9) 0.0167(9) -0.0049(7) -0.0037(7) -0.0014(7)
O4 0.0241(9) 0.0225(10) 0.0172(9) -0.0078(8) -0.0028(8) -0.0035(7)
O5 0.0304(10) 0.0262(10) 0.0260(10) -0.0115(8) -0.0079(8) -0.0030(8)
O6 0.0255(9) 0.0219(10) 0.0239(10) -0.0093(8) -0.0043(8) -0.0067(8)
N1 0.0128(9) 0.0162(10) 0.0114(10) -0.0003(8) 0.0009(8) 0.0003(8)
N2 0.0198(10) 0.0211(11) 0.0129(10) -0.0057(8) -0.0022(8) 0.0035(8)
N3 0.0148(9) 0.0174(10) 0.0155(10) -0.0040(8) -0.0024(8) 0.0018(8)
N4 0.0172(9) 0.0174(10) 0.0105(10) -0.0022(8) -0.0011(8) 0.0008(8)
C1 0.0333(15) 0.0281(15) 0.0259(15) -0.0053(12) -0.0060(13) -0.0065(12)
C2 0.0226(12) 0.0191(13) 0.0193(13) -0.0039(10) -0.0015(10) -0.0009(10)
C3 0.0205(12) 0.0199(13) 0.0161(12) -0.0017(10) -0.0005(10) -0.0020(10)
C4 0.0249(13) 0.0178(12) 0.0185(13) -0.0011(10) -0.0031(11) 0.0003(10)
C5 0.0185(11) 0.0202(13) 0.0175(12) -0.0027(10) -0.0026(10) 0.0014(10)
C6 0.0162(11) 0.0184(12) 0.0131(11) -0.0009(10) 0.0019(10) -0.0009(9)
C7 0.0159(10) 0.0153(11) 0.0138(11) -0.0038(9) -0.0039(9) 0.0039(9)
C8 0.0189(11) 0.0183(12) 0.0141(11) -0.0054(9) -0.0019(10) 0.0056(9)
C9 0.0319(14) 0.0205(13) 0.0256(14) -0.0106(11) -0.0102(12) 0.0019(11)
C10 0.0149(10) 0.0158(11) 0.0158(12) -0.0045(9) -0.0033(9) 0.0037(9)
C11 0.0132(10) 0.0153(11) 0.0104(11) -0.0006(9) 0.0010(9) 0.0025(9)
C12 0.0259(12) 0.0216(13) 0.0122(11) -0.0048(10) -0.0029(10) -0.0029(10)
C13 0.0169(11) 0.0165(12) 0.0156(12) -0.0026(10) -0.0014(10) -0.0009(9)
C14 0.0144(10) 0.0181(12) 0.0175(12) -0.0080(10) -0.0044(9) 0.0037(9)
C15 0.0145(10) 0.0213(12) 0.0135(11) -0.0043(10) -0.0033(9) 0.0033(9)
C16 0.0172(11) 0.0223(13) 0.0172(12) -0.0105(10) -0.0063(10) 0.0057(9)
C17 0.0175(11) 0.0196(12) 0.0172(12) -0.0078(10) -0.0054(10) 0.0046(9)
C18 0.0170(11) 0.0182(12) 0.0170(12) -0.0061(10) -0.0031(10) 0.0033(9)
C19 0.0140(10) 0.0182(12) 0.0190(12) -0.0079(10) -0.0044(9) 0.0040(9)
C20 0.0200(12) 0.0201(12) 0.0218(13) -0.0109(10) -0.0077(10) 0.0053(10)

loop_
_atom_type_symbol
_atom_type_description
_atom_type_scat_dispersion_real
_atom_type_scat_dispersion_imag
_atom_type_scat_source
C C 0.0033 0.0016 'International Tables Vol C Tables 4.2.6.8 and 6.1.1.4'
H H 0.0000 0.0000 'International Tables Vol C Tables 4.2.6.8 and 6.1.1.4'
N N 0.0061 0.0033 'International Tables Vol C Tables 4.2.6.8 and 6.1.1.4'
O O 0.0106 0.0060 'International Tables Vol C Tables 4.2.6.8 and 6.1.1.4'

loop_
_geom_angle_atom_site_label_1
_geom_angle_atom_site_label_2
_geom_angle_atom_site_label_3
_geom_angle
_geom_angle_site_symmetry_1
_geom_angle_site_symmetry_3
C14 O4 H4 112(3) . .
C20 O6 H6 109(2) . .
C7 N1 C8 126.4(2) . .
C7 N1 C6 116.9(2) . .
C8 N1 C6 116.75(19) . .
C10 N2 C8 119.3(2) . .
C10 N2 C9 120.2(2) . .
C8 N2 C9 120.3(2) . .
C13 N3 C10 103.9(2) . .
C13 N4 C11 106.4(2) . .
C13 N4 C12 127.0(2) . .
C11 N4 C12 126.6(2) . .
C2 C1 H1A 109.5 . .
C2 C1 H1B 109.5 . .
H1A C1 H1B 109.5 . .
C2 C1 H1C 109.5 . .
H1A C1 H1C 109.5 . .
H1B C1 H1C 109.5 . .
O1 C2 C1 121.4(2) . .
O1 C2 C3 122.3(2) . .
C1 C2 C3 116.3(2) . .
C2 C3 C4 114.7(2) . .
C2 C3 H3A 108.6 . .
C4 C3 H3A 108.6 . .
C2 C3 H3B 108.6 . .
C4 C3 H3B 108.6 . .
H3A C3 H3B 107.6 . .
C3 C4 C5 113.9(2) . .
C3 C4 H4A 108.8 . .
C5 C4 H4A 108.8 . .
C3 C4 H4B 108.8 . .
C5 C4 H4B 108.8 . .
H4A C4 H4B 107.7 . .
C6 C5 C4 112.8(2) . .
C6 C5 H5A 109.0 . .
C4 C5 H5A 109.0 . .
C6 C5 H5B 109.0 . .
C4 C5 H5B 109.0 . .
H5A C5 H5B 107.8 . .
N1 C6 C5 112.84(19) . .
N1 C6 H6A 109.0 . .
C5 C6 H6A 109.0 . .
N1 C6 H6B 109.0 . .
C5 C6 H6B 109.0 . .
H6A C6 H6B 107.8 . .
O3 C7 N1 120.3(2) . .
O3 C7 C11 127.3(2) . .
N1 C7 C11 112.4(2) . .
O2 C8 N2 121.7(2) . .
O2 C8 N1 121.3(2) . .
N2 C8 N1 117.0(2) . .
N2 C9 H9A 109.5 . .
N2 C9 H9B 109.5 . .
H9A C9 H9B 109.5 . .
N2 C9 H9C 109.5 . .
H9A C9 H9C 109.5 . .
H9B C9 H9C 109.5 . .
N3 C10 C11 112.2(2) . .
N3 C10 N2 125.7(2) . .
C11 C10 N2 122.1(2) . .
C10 C11 N4 104.7(2) . .
C10 C11 C7 122.7(2) . .
N4 C11 C7 132.6(2) . .
N4 C12 H12A 109.5 . .
N4 C12 H12B 109.5 . .
H12A C12 H12B 109.5 . .
N4 C12 H12C 109.5 . .
H12A C12 H12C 109.5 . .
H12B C12 H12C 109.5 . .
N3 C13 N4 112.8(2) . .
N3 C13 H13 123.6 . .
N4 C13 H13 123.6 . .
O4 C14 C15 117.7(2) . .
O4 C14 C17 122.3(2) . .
C15 C14 C17 120.1(2) . .
C16 C15 C14 119.7(2) . .
C16 C15 H15 120.2 . .
C14 C15 H15 120.2 . .
C15 C16 C19 120.8(2) . .
C15 C16 H16 119.6 . .
C19 C16 H16 119.6 . .
C18 C17 C14 119.4(2) . .
C18 C17 H17 120.3 . .
C14 C17 H17 120.3 . .
C17 C18 C19 121.0(2) . .
C17 C18 H18 119.5 . .
C19 C18 H18 119.5 . .
C18 C19 C16 119.0(2) . .
C18 C19 C20 121.7(2) . .
C16 C19 C20 119.3(2) . .
O5 C20 O6 122.9(2) . .
O5 C20 C19 122.6(2) . .
O6 C20 C19 114.5(2) . .

loop_
_geom_bond_atom_site_label_1
_geom_bond_atom_site_label_2
_geom_bond_distance
_geom_bond_site_symmetry_2
O1 C2 1.210(3) .
O2 C8 1.219(3) .
O3 C7 1.235(3) .
O4 C14 1.353(3) .
O4 H4 0.94(4) .
O5 C20 1.227(3) .
O6 C20 1.322(3) .
O6 H6 0.92(4) .
N1 C7 1.397(3) .
N1 C8 1.399(3) .
N1 C6 1.473(3) .
N2 C10 1.369(3) .
N2 C8 1.387(3) .
N2 C9 1.466(3) .
N3 C13 1.334(3) .
N3 C10 1.345(3) .
N4 C13 1.338(3) .
N4 C11 1.385(3) .
N4 C12 1.456(3) .
C1 C2 1.504(4) .
C1 H1A 0.9800 .
C1 H1B 0.9800 .
C1 H1C 0.9800 .
C2 C3 1.506(3) .
C3 C4 1.519(4) .
C3 H3A 0.9900 .
C3 H3B 0.9900 .
C4 C5 1.528(3) .
C4 H4A 0.9900 .
C4 H4B 0.9900 .
C5 C6 1.518(3) .
C5 H5A 0.9900 .
C5 H5B 0.9900 .
C6 H6A 0.9900 .
C6 H6B 0.9900 .
C7 C11 1.417(3) .
C9 H9A 0.9800 .
C9 H9B 0.9800 .
C9 H9C 0.9800 .
C10 C11 1.365(3) .
C12 H12A 0.9800 .
C12 H12B 0.9800 .
C12 H12C 0.9800 .
C13 H13 0.9500 .
C14 C15 1.393(3) .
C14 C17 1.397(3) .
C15 C16 1.378(3) .
C15 H15 0.9500 .
C16 C19 1.394(3) .
C16 H16 0.9500 .
C17 C18 1.378(4) .
C17 H17 0.9500 .
C18 C19 1.389(3) .
C18 H18 0.9500 .
C19 C20 1.480(4) .

loop_
_geom_hbond_atom_site_label_D
_geom_hbond_atom_site_label_H
_geom_hbond_atom_site_label_A
_geom_hbond_distance_DH
_geom_hbond_distance_HA
_geom_hbond_distance_DA
_geom_hbond_angle_DHA
_geom_hbond_site_symmetry_A
_geom_hbond_publ_flag
O4 H4 O3 0.94(4) 1.75(4) 2.696(3) 177(4) . yes
C17 H17 O3 0.95 2.66 3.333(3) 128.2 . yes
O6 H6 N3 0.92(4) 1.80(4) 2.718(3) 177(3) 1_665 yes
C13 H13 O5 0.95 2.54 3.168(3) 123.6 1_445 yes
C15 H15 O2 0.95 2.44 3.218(3) 138.7 1_556 yes
C13 H13 O1 0.95 2.61 3.394(3) 140.2 1_446 yes
C12 H12A O1 0.98 2.38 3.314(3) 159.7 1_446 yes
